data_1513531
loop_
_publ_author_name
'Rana, Anup'
'Panda, Pradeepta K.'

_publ_section_title
;
 \b-Octamethoxyporphycenes.
;
_journal_issue 1
_journal_name_full 'Organic letters'
_journal_page_first 78
_journal_page_last 81
_journal_paper_doi 10.1021/ol403068j
_journal_volume 16
_journal_year 2014
_chemical_formula_sum 'C28 H28 N4 O8 Pd'
_chemical_formula_weight 654.94
_chemical_name_systematic
; 
 ? 
;
_space_group_IT_number 61
_symmetry_cell_setting orthorhombic
_symmetry_space_group_name_Hall '-P 2ac 2ab'
_symmetry_space_group_name_H-M 'P b c a'
_atom_sites_solution_hydrogens geom
_atom_sites_solution_primary direct
_atom_sites_solution_secondary difmap
_audit_creation_method SHELXL-97
_cell_angle_alpha 90.00
_cell_angle_beta 90.00
_cell_angle_gamma 90.00
_cell_formula_units_Z 4
_cell_length_a 14.1047(6)
_cell_length_b 12.6047(5)
_cell_length_c 15.5260(7)
_cell_measurement_reflns_used 4289
_cell_measurement_temperature 293(2)
_cell_measurement_theta_max 25.9645
_cell_measurement_theta_min 2.8825
_cell_volume 2760.3(2)
_computing_cell_refinement 'Bruker FRAMBO'
_computing_data_collection 'Bruker FRAMBO'
_computing_data_reduction 'Bruker SAINT'
_computing_molecular_graphics 'Bruker SHELXTL'
_computing_publication_material 'Bruker SHELXTL'
_computing_structure_refinement 'SHELXL-97 (Sheldrick, 1997)'
_computing_structure_solution 'SHELXS-97 (Sheldrick, 1990)'
_diffrn_ambient_temperature 293(2)
_diffrn_measured_fraction_theta_full 0.999
_diffrn_measured_fraction_theta_max 0.999
_diffrn_measurement_device_type 'Xcalibur, Eos, Gemini'
_diffrn_measurement_method '\w scans'
_diffrn_radiation_monochromator graphite
_diffrn_radiation_source 'fine-focus sealed tube'
_diffrn_radiation_type MoK\a
_diffrn_radiation_wavelength 0.71073
_diffrn_reflns_av_R_equivalents 0.0429
_diffrn_reflns_av_sigmaI/netI 0.0402
_diffrn_reflns_limit_h_max 17
_diffrn_reflns_limit_h_min -15
_diffrn_reflns_limit_k_max 15
_diffrn_reflns_limit_k_min -14
_diffrn_reflns_limit_l_max 19
_diffrn_reflns_limit_l_min -12
_diffrn_reflns_number 11683
_diffrn_reflns_theta_full 26.02
_diffrn_reflns_theta_max 26.02
_diffrn_reflns_theta_min 2.89
_exptl_absorpt_coefficient_mu 0.730
_exptl_absorpt_correction_T_max 0.9047
_exptl_absorpt_correction_T_min 0.8737
_exptl_absorpt_correction_type multi-scan
_exptl_absorpt_process_details CrysAlisPro
_exptl_crystal_colour magenta
_exptl_crystal_density_diffrn 1.576
_exptl_crystal_density_method 'not measured'
_exptl_crystal_description block
_exptl_crystal_F_000 1336
_exptl_crystal_size_max 0.19
_exptl_crystal_size_mid 0.16
_exptl_crystal_size_min 0.14
_refine_diff_density_max 0.438
_refine_diff_density_min -0.830
_refine_diff_density_rms 0.079
_refine_ls_extinction_method none
_refine_ls_goodness_of_fit_ref 0.914
_refine_ls_hydrogen_treatment mixed
_refine_ls_matrix_type full
_refine_ls_number_parameters 191
_refine_ls_number_reflns 2720
_refine_ls_number_restraints 0
_refine_ls_restrained_S_all 0.914
_refine_ls_R_factor_all 0.0750
_refine_ls_R_factor_gt 0.0354
_refine_ls_shift/su_max 0.000
_refine_ls_shift/su_mean 0.000
_refine_ls_structure_factor_coef Fsqd
_refine_ls_weighting_details 'calc w=1/[\s^2^(Fo^2^)+(0.0681P)^2^+0.0000P] where P=(Fo^2^+2Fc^2^)/3'
_refine_ls_weighting_scheme calc
_refine_ls_wR_factor_gt 0.0936
_refine_ls_wR_factor_ref 0.1086
_reflns_number_gt 1515
_reflns_number_total 2720
_reflns_threshold_expression >2sigma(I)
_cod_data_source_file ol403068j_si_003.cif
_cod_data_source_block ts
_cod_depositor_comments
;
The following automatic conversions were performed:

'_symmetry_cell_setting' value 'Orthorhombic' changed to
'orthorhombic' according to
/usr/data/users/saulius/automatic-downloads/current/ACS/lib/dictionaries/cif_core.dic
dictionary named 'cif_core.dic' version 2.4.2 from 2011-04-26.

Automatic conversion script
Id: cif_fix_values 2281 2013-09-26 08:29:07Z andrius 
;
_cod_original_sg_symbol_H-M Pbca
_cod_database_code 1513531

loop_
_symmetry_equiv_pos_as_xyz
'x, y, z'
'-x+1/2, -y, z+1/2'
'-x, y+1/2, -z+1/2'
'x+1/2, -y+1/2, -z'
'-x, -y, -z'
'x-1/2, y, -z-1/2'
'x, -y-1/2, z-1/2'
'-x-1/2, y-1/2, z'

loop_
_atom_site_label
_atom_site_type_symbol
_atom_site_fract_x
_atom_site_fract_y
_atom_site_fract_z
_atom_site_U_iso_or_equiv
_atom_site_adp_type
_atom_site_occupancy
_atom_site_symmetry_multiplicity
_atom_site_calc_flag
_atom_site_refinement_flags
Pd1 Pd 0.0000 0.5000 0.0000 0.03210(14) Uani 1 2 d S
N2 N -0.0477(2) 0.3531(2) 0.01241(16) 0.0349(7) Uani 1 1 d .
N1 N 0.07777(18) 0.4552(2) 0.09980(16) 0.0346(6) Uani 1 1 d .
O2 O 0.12726(19) 0.23410(17) 0.24054(15) 0.0522(7) Uani 1 1 d .
C9 C -0.1761(2) 0.3147(3) -0.0927(2) 0.0434(9) Uani 1 1 d .
H1 H -0.2170 0.2591 -0.1057 0.052 Uiso 1 1 calc R
C6 C -0.0500(3) 0.1944(3) 0.0840(2) 0.0432(9) Uani 1 1 d .
C8 C -0.1149(2) 0.2911(3) -0.0251(2) 0.0383(8) Uani 1 1 d .
O3 O -0.0312(2) 0.1210(2) 0.14626(18) 0.0654(8) Uani 1 1 d .
C4 C 0.0618(2) 0.3531(3) 0.1262(2) 0.0357(8) Uani 1 1 d .
O1 O 0.24655(18) 0.4395(2) 0.26712(17) 0.0673(8) Uani 1 1 d .
C3 C 0.1229(3) 0.3292(3) 0.1975(2) 0.0401(9) Uani 1 1 d .
C5 C -0.0066(2) 0.2974(3) 0.0791(2) 0.0356(8) Uani 1 1 d .
C10 C -0.1898(3) 0.4025(3) -0.1452(2) 0.0459(10) Uani 1 1 d .
H7 H -0.2367 0.3924 -0.1865 0.055 Uiso 1 1 calc R
C2 C 0.1765(3) 0.4177(3) 0.2107(2) 0.0442(9) Uani 1 1 d .
C1 C 0.1480(3) 0.4972(3) 0.1492(2) 0.0383(8) Uani 1 1 d .
O4 O -0.1753(3) 0.1113(2) -0.00476(18) 0.0702(9) Uani 1 1 d .
C7 C -0.1158(3) 0.1902(3) 0.0197(2) 0.0442(9) Uani 1 1 d .
C13 C 0.0625(4) 0.2242(4) 0.3113(3) 0.0769(14) Uani 1 1 d .
H11A H 0.0831 0.2687 0.3578 0.115 Uiso 1 1 calc R
H11B H 0.0609 0.1517 0.3302 0.115 Uiso 1 1 calc R
H11C H 0.0003 0.2455 0.2932 0.115 Uiso 1 1 calc R
C14 C 0.2995(4) 0.3574(4) 0.3027(3) 0.0967(18) Uani 1 1 d .
H12A H 0.2617 0.3202 0.3444 0.145 Uiso 1 1 calc R
H12B H 0.3547 0.3860 0.3303 0.145 Uiso 1 1 calc R
H12C H 0.3185 0.3093 0.2580 0.145 Uiso 1 1 calc R
C12 C 0.0299(5) 0.0406(5) 0.1252(4) 0.110(2) Uani 1 1 d .
H13A H -0.0043 -0.0147 0.0962 0.166 Uiso 1 1 calc R
H13B H 0.0582 0.0128 0.1767 0.166 Uiso 1 1 calc R
H13C H 0.0786 0.0675 0.0880 0.166 Uiso 1 1 calc R
C11 C -0.2239(5) 0.0575(5) 0.0545(4) 0.133(3) Uani 1 1 d .
H14A H -0.1811 0.0150 0.0879 0.199 Uiso 1 1 calc R
H14B H -0.2694 0.0125 0.0266 0.199 Uiso 1 1 calc R
H14C H -0.2564 0.1064 0.0916 0.199 Uiso 1 1 calc R

loop_
_atom_site_aniso_label
_atom_site_aniso_U_11
_atom_site_aniso_U_22
_atom_site_aniso_U_33
_atom_site_aniso_U_23
_atom_site_aniso_U_13
_atom_site_aniso_U_12
Pd1 0.0268(2) 0.0382(2) 0.0313(2) -0.00035(16) -0.00190(17) 0.00033(16)
N2 0.0287(17) 0.0371(15) 0.0388(18) -0.0009(13) 0.0012(13) -0.0022(14)
N1 0.0292(15) 0.0427(15) 0.0320(15) 0.0004(13) -0.0072(13) 0.0002(14)
O2 0.0560(17) 0.0553(15) 0.0454(15) 0.0126(12) -0.0001(14) 0.0154(13)
C9 0.039(2) 0.049(2) 0.042(2) -0.0118(18) -0.0017(18) -0.0106(18)
C6 0.049(2) 0.040(2) 0.041(2) 0.0008(17) 0.0042(19) 0.0037(18)
C8 0.035(2) 0.0413(19) 0.0390(19) -0.0039(15) 0.0043(16) -0.0014(17)
O3 0.089(2) 0.0487(16) 0.0589(19) 0.0128(14) -0.0074(17) 0.0047(16)
C4 0.0281(19) 0.0417(18) 0.0373(19) 0.0002(16) 0.0014(16) 0.0066(16)
O1 0.071(2) 0.068(2) 0.0635(19) -0.0026(14) -0.0373(18) 0.0105(15)
C3 0.038(2) 0.050(2) 0.0333(19) -0.0008(16) 0.0020(17) 0.0111(19)
C5 0.035(2) 0.0408(18) 0.0306(18) 0.0008(15) 0.0049(17) 0.0029(17)
C10 0.037(2) 0.063(2) 0.038(2) -0.0107(19) -0.0113(17) -0.0038(19)
C2 0.039(2) 0.058(2) 0.035(2) -0.0062(18) -0.0089(18) 0.0132(19)
C1 0.0326(19) 0.0467(19) 0.036(2) -0.0069(17) -0.0017(15) 0.0047(18)
O4 0.098(2) 0.0526(17) 0.0605(19) -0.0018(13) -0.0045(17) -0.0371(17)
C7 0.049(2) 0.041(2) 0.043(2) -0.0049(16) 0.0045(18) -0.0067(19)
C13 0.090(4) 0.086(3) 0.055(3) 0.021(2) 0.014(3) 0.000(3)
C14 0.091(4) 0.094(3) 0.105(4) -0.021(3) -0.061(3) 0.043(3)
C12 0.151(5) 0.082(3) 0.098(5) 0.006(4) -0.036(4) 0.045(4)
C11 0.139(6) 0.184(6) 0.076(4) -0.009(4) 0.004(4) -0.108(5)

loop_
_atom_type_symbol
_atom_type_description
_atom_type_scat_dispersion_real
_atom_type_scat_dispersion_imag
_atom_type_scat_source
C C 0.0033 0.0016 'International Tables Vol C Tables 4.2.6.8 and 6.1.1.4'
H H 0.0000 0.0000 'International Tables Vol C Tables 4.2.6.8 and 6.1.1.4'
N N 0.0061 0.0033 'International Tables Vol C Tables 4.2.6.8 and 6.1.1.4'
O O 0.0106 0.0060 'International Tables Vol C Tables 4.2.6.8 and 6.1.1.4'
Pd Pd -0.9988 1.0072 'International Tables Vol C Tables 4.2.6.8 and 6.1.1.4'

loop_
_geom_angle_atom_site_label_1
_geom_angle_atom_site_label_2
_geom_angle_atom_site_label_3
_geom_angle
_geom_angle_site_symmetry_1
_geom_angle_site_symmetry_3
N2 Pd1 N2 180.0 . 5_565
N2 Pd1 N1 81.13(11) . .
N2 Pd1 N1 98.87(11) 5_565 .
N2 Pd1 N1 98.87(11) . 5_565
N2 Pd1 N1 81.13(11) 5_565 5_565
N1 Pd1 N1 180.00(12) . 5_565
C8 N2 C5 108.8(3) . .
C8 N2 Pd1 137.1(2) . .
C5 N2 Pd1 114.0(2) . .
C1 N1 C4 108.4(3) . .
C1 N1 Pd1 137.2(2) . .
C4 N1 Pd1 114.3(2) . .
C3 O2 C13 114.8(3) . .
C10 C9 C8 134.4(3) . .
C10 C9 H1 112.8 . .
C8 C9 H1 112.8 . .
O3 C6 C7 128.6(3) . .
O3 C6 C5 124.6(3) . .
C7 C6 C5 106.6(3) . .
N2 C8 C9 129.3(3) . .
N2 C8 C7 107.7(3) . .
C9 C8 C7 123.0(3) . .
C6 O3 C12 117.1(4) . .
N1 C4 C5 115.3(3) . .
N1 C4 C3 109.2(3) . .
C5 C4 C3 135.4(3) . .
C2 O1 C14 120.0(3) . .
C2 C3 O2 128.0(3) . .
C2 C3 C4 106.1(3) . .
O2 C3 C4 125.8(3) . .
N2 C5 C4 115.3(3) . .
N2 C5 C6 108.7(3) . .
C4 C5 C6 136.0(3) . .
C9 C10 C1 133.6(3) . 5_565
C9 C10 H7 113.2 . .
C1 C10 H7 113.2 5_565 .
O1 C2 C3 132.1(3) . .
O1 C2 C1 119.5(3) . .
C3 C2 C1 108.3(3) . .
N1 C1 C10 129.4(3) . 5_565
N1 C1 C2 107.8(3) . .
C10 C1 C2 122.8(3) 5_565 .
C11 O4 C7 119.9(4) . .
O4 C7 C6 130.9(3) . .
O4 C7 C8 121.0(3) . .
C6 C7 C8 108.1(3) . .
O2 C13 H11A 109.5 . .
O2 C13 H11B 109.5 . .
H11A C13 H11B 109.5 . .
O2 C13 H11C 109.5 . .
H11A C13 H11C 109.5 . .
H11B C13 H11C 109.5 . .
O1 C14 H12A 109.5 . .
O1 C14 H12B 109.5 . .
H12A C14 H12B 109.5 . .
O1 C14 H12C 109.5 . .
H12A C14 H12C 109.5 . .
H12B C14 H12C 109.5 . .
O3 C12 H13A 109.5 . .
O3 C12 H13B 109.5 . .
H13A C12 H13B 109.5 . .
O3 C12 H13C 109.5 . .
H13A C12 H13C 109.5 . .
H13B C12 H13C 109.5 . .
O4 C11 H14A 109.5 . .
O4 C11 H14B 109.5 . .
H14A C11 H14B 109.5 . .
O4 C11 H14C 109.5 . .
H14A C11 H14C 109.5 . .
H14B C11 H14C 109.5 . .

loop_
_geom_bond_atom_site_label_1
_geom_bond_atom_site_label_2
_geom_bond_distance
_geom_bond_site_symmetry_2
Pd1 N2 1.980(3) .
Pd1 N2 1.980(3) 5_565
Pd1 N1 1.981(2) .
Pd1 N1 1.981(2) 5_565
N2 C8 1.359(4) .
N2 C5 1.379(4) .
N1 C1 1.360(4) .
N1 C4 1.370(4) .
O2 C3 1.374(4) .
O2 C13 1.434(5) .
C9 C10 1.387(5) .
C9 C8 1.392(5) .
C9 H1 0.9300 .
C6 O3 1.364(4) .
C6 C7 1.364(5) .
C6 C5 1.437(5) .
C8 C7 1.450(5) .
O3 C12 1.370(5) .
C4 C5 1.400(4) .
C4 C3 1.434(4) .
O1 C2 1.349(4) .
O1 C14 1.391(5) .
C3 C2 1.363(5) .
C10 C1 1.397(4) 5_565
C10 H7 0.9300 .
C2 C1 1.441(5) .
C1 C10 1.397(4) 5_565
O4 C11 1.333(6) .
O4 C7 1.355(4) .
C13 H11A 0.9600 .
C13 H11B 0.9600 .
C13 H11C 0.9600 .
C14 H12A 0.9600 .
C14 H12B 0.9600 .
C14 H12C 0.9600 .
C12 H13A 0.9600 .
C12 H13B 0.9600 .
C12 H13C 0.9600 .
C11 H14A 0.9600 .
C11 H14B 0.9600 .
C11 H14C 0.9600 .
